data_7037532
loop_
_publ_author_name
'Ugandhar, Uppara'
'Baskar, Viswanathan'

_publ_section_title
;
 Monoorganoantimony(v) phosphonates and phosphoselininates.
;
_journal_issue 14
_journal_name_full 'Dalton transactions (Cambridge, England : 2003)'
_journal_page_first 6269
_journal_page_last 6274
_journal_paper_doi 10.1039/c5dt03449c
_journal_volume 45
_journal_year 2016
_chemical_formula_moiety 'C78 H123 N3 O26 P6 Sb4 Se2'
_chemical_formula_sum 'C78 H123 N3 O26 P6 Sb4 Se2'
_chemical_formula_weight 2349.53
_space_group_crystal_system orthorhombic
_space_group_IT_number 61
_space_group_name_Hall '-P 2ac 2ab'
_space_group_name_H-M_alt 'P b c a'
_symmetry_space_group_name_Hall '-P 2ac 2ab'
_symmetry_space_group_name_H-M 'P b c a'
_atom_sites_solution_hydrogens mixed
_audit_creation_method SHELXL-2014/7
_audit_update_record
;
2015-11-02 deposited with the CCDC.
2015-12-03 downloaded from the CCDC.
;
_cell_angle_alpha 90
_cell_angle_beta 90
_cell_angle_gamma 90
_cell_formula_units_Z 8
_cell_length_a 24.238(2)
_cell_length_b 27.209(2)
_cell_length_c 30.177(2)
_cell_measurement_reflns_used 9560
_cell_measurement_temperature 100(2)
_cell_measurement_theta_max 27.35
_cell_measurement_theta_min 2.28
_cell_volume 19901(3)
_computing_cell_refinement 'Bruker SMART'
_computing_data_collection 'Bruker SMART'
_computing_data_reduction 'Bruker SAINT'
_computing_molecular_graphics 'Bruker SHELXTL'
_computing_publication_material 'Bruker SHELXTL'
_computing_structure_refinement 'SHELXL-2014/7 (Sheldrick, 2014)'
_computing_structure_solution 'Bruker SHELXTL'
_diffrn_ambient_temperature 100(2)
_diffrn_measured_fraction_theta_full 1.000
_diffrn_measured_fraction_theta_max 0.998
_diffrn_measurement_device_type 'CCD area detector'
_diffrn_measurement_method 'phi and omega scans'
_diffrn_radiation_type MoK\a
_diffrn_radiation_wavelength 0.71073
_diffrn_reflns_av_R_equivalents 0.0883
_diffrn_reflns_av_unetI/netI 0.0457
_diffrn_reflns_Laue_measured_fraction_full 1.000
_diffrn_reflns_Laue_measured_fraction_max 0.998
_diffrn_reflns_limit_h_max 29
_diffrn_reflns_limit_h_min -29
_diffrn_reflns_limit_k_max 33
_diffrn_reflns_limit_k_min -33
_diffrn_reflns_limit_l_max 37
_diffrn_reflns_limit_l_min -37
_diffrn_reflns_number 200512
_diffrn_reflns_point_group_measured_fraction_full 1.000
_diffrn_reflns_point_group_measured_fraction_max 0.998
_diffrn_reflns_theta_full 25.242
_diffrn_reflns_theta_max 26.059
_diffrn_reflns_theta_min 1.312
_diffrn_source 'sealed tube'
_exptl_absorpt_coefficient_mu 1.971
_exptl_absorpt_correction_T_max 0.7182
_exptl_absorpt_correction_T_min 0.6825
_exptl_absorpt_correction_type multi-scan
_exptl_absorpt_process_details SADABS
_exptl_crystal_colour colourless
_exptl_crystal_density_diffrn 1.568
_exptl_crystal_description block
_exptl_crystal_F_000 9456
_exptl_crystal_size_max 0.210
_exptl_crystal_size_mid 0.200
_exptl_crystal_size_min 0.180
_refine_diff_density_max 3.038
_refine_diff_density_min -0.963
_refine_diff_density_rms 0.192
_refine_ls_extinction_method none
_refine_ls_goodness_of_fit_ref 1.098
_refine_ls_hydrogen_treatment mixed
_refine_ls_matrix_type full
_refine_ls_number_parameters 1063
_refine_ls_number_reflns 19642
_refine_ls_number_restraints 6
_refine_ls_restrained_S_all 1.099
_refine_ls_R_factor_all 0.0918
_refine_ls_R_factor_gt 0.0569
_refine_ls_shift/su_max 0.004
_refine_ls_shift/su_mean 0.000
_refine_ls_structure_factor_coef Fsqd
_refine_ls_weighting_details 'w=1/[\s^2^(Fo^2^)+(0.0679P)^2^+200.1149P] where P=(Fo^2^+2Fc^2^)/3'
_refine_ls_weighting_scheme calc
_refine_ls_wR_factor_gt 0.1419
_refine_ls_wR_factor_ref 0.1700
_reflns_Friedel_coverage 0.000
_reflns_number_gt 14178
_reflns_number_total 19642
_reflns_threshold_expression 'I > 2\s(I)'
_cod_data_source_file c5dt03449c2.cif
_cod_data_source_block vb640
_cod_depositor_comments 'Adding full bibliography for 7037530--7037534.cif.'
_cod_database_code 7037532
_shelx_shelxl_version_number 2014/7
_shelx_space_group_comment
;
The symmetry employed for this shelxl refinement is uniquely defined
by the following loop, which should always be used as a source of
symmetry information in preference to the above space-group names.
They are only intended as comments.
;
_shelx_estimated_absorpt_t_min 0.682
_shelx_estimated_absorpt_t_max 0.718

loop_
_space_group_symop_operation_xyz
'x, y, z'
'-x+1/2, -y, z+1/2'
'-x, y+1/2, -z+1/2'
'x+1/2, -y+1/2, -z'
'-x, -y, -z'
'x-1/2, y, -z-1/2'
'x, -y-1/2, z-1/2'
'-x-1/2, y-1/2, z'

loop_
_atom_site_label
_atom_site_type_symbol
_atom_site_fract_x
_atom_site_fract_y
_atom_site_fract_z
_atom_site_U_iso_or_equiv
_atom_site_adp_type
_atom_site_occupancy
_atom_site_site_symmetry_order
_atom_site_calc_flag
_atom_site_refinement_flags_posn
_atom_site_refinement_flags_adp
C79 C 0.5973(9) 0.0255(8) -0.0416(7) 0.145(8) Uiso 1 1 d . .
H79A H 0.6143 0.0001 -0.0241 0.218 Uiso 1 1 calc R U
H79B H 0.6225 0.0524 -0.0450 0.218 Uiso 1 1 calc R U
H79C H 0.5645 0.0367 -0.0269 0.218 Uiso 1 1 calc R U
C78 C 0.5833(12) 0.0063(11) -0.0842(11) 0.185(11) Uiso 1 1 d . .
N4 N 0.5666(13) -0.0007(12) -0.1239(12) 0.260(14) Uiso 1 1 d . .
H4 H 0.700(4) 0.287(4) 0.161(3) 0.04(3) Uiso 1 1 d . .
Sb1 Sb 0.60055(2) 0.30595(2) 0.14196(2) 0.01999(12) Uani 1 1 d . .
Sb2 Sb 0.66773(2) 0.20698(2) 0.14796(2) 0.01959(12) Uani 1 1 d . .
Sb3 Sb 0.68920(2) 0.16808(2) 0.03492(2) 0.02071(12) Uani 1 1 d . .
Sb4 Sb 0.58949(2) 0.33156(2) 0.02470(2) 0.02175(12) Uani 1 1 d . .
Se2 Se 0.56168(3) 0.21247(3) 0.03178(2) 0.02081(16) Uani 1 1 d . .
Se1 Se 0.71665(3) 0.28719(3) 0.03265(2) 0.02068(16) Uani 1 1 d . .
P6 P 0.46173(9) 0.17107(7) 0.15745(7) 0.0279(4) Uani 1 1 d . .
P3 P 0.61968(8) 0.10644(7) 0.10565(6) 0.0222(4) Uani 1 1 d . .
P2 P 0.48498(8) 0.31912(7) 0.08869(6) 0.0233(4) Uani 1 1 d . .
P4 P 0.78823(8) 0.19191(7) 0.10132(6) 0.0222(4) Uani 1 1 d . .
P1 P 0.65329(9) 0.40098(7) 0.09351(6) 0.0255(4) Uani 1 1 d . .
P5 P 0.80775(8) 0.34524(7) 0.15904(6) 0.0249(4) Uani 1 1 d . .
O4 O 0.6789(2) 0.28067(18) 0.14545(17) 0.0201(11) Uani 1 1 d . .
O1 O 0.6072(2) 0.29761(17) 0.07844(15) 0.0210(10) Uani 1 1 d . .
O6 O 0.6654(2) 0.20747(17) 0.08375(15) 0.0200(10) Uani 1 1 d . .
O8 O 0.6437(2) 0.13632(17) 0.14562(16) 0.0242(11) Uani 1 1 d . .
O11 O 0.6141(2) 0.17864(18) 0.00689(16) 0.0227(11) Uani 1 1 d . .
O12 O 0.7166(2) 0.23083(18) 0.00576(16) 0.0240(11) Uani 1 1 d . .
O14 O 0.5637(2) 0.26568(17) 0.00069(15) 0.0222(11) Uani 1 1 d . .
O9 O 0.7626(2) 0.15819(18) 0.06505(17) 0.0249(11) Uani 1 1 d . .
O2 O 0.6263(2) 0.37578(17) 0.13417(16) 0.0239(11) Uani 1 1 d . .
O7 O 0.7501(2) 0.19288(18) 0.14273(16) 0.0237(11) Uani 1 1 d . .
O16 O 0.6151(2) 0.39482(17) 0.05299(16) 0.0250(11) Uani 1 1 d . .
O13 O 0.6666(2) 0.31708(18) 0.00230(16) 0.0239(11) Uani 1 1 d . .
O20 O 0.4728(2) 0.26598(18) 0.07683(17) 0.0255(11) Uani 1 1 d . .
H20 H 0.4578 0.2524 0.0979 0.038 Uiso 1 1 calc R U
O17 O 0.7104(2) 0.3827(2) 0.08378(17) 0.0311(12) Uani 1 1 d . .
O3 O 0.5206(2) 0.32298(17) 0.13138(16) 0.0235(11) Uani 1 1 d . .
O15 O 0.5135(2) 0.34525(18) 0.04918(17) 0.0238(11) Uani 1 1 d . .
C25 C 0.5904(3) 0.3171(2) 0.2102(2) 0.0222(15) Uani 1 1 d . .
C20 C 0.6768(3) 0.2024(2) 0.2173(2) 0.0224(16) Uani 1 1 d . .
O24 O 0.4343(3) 0.2142(2) 0.1351(2) 0.0428(15) Uani 1 1 d . .
C67 C 0.5037(3) 0.1835(3) -0.0029(2) 0.0247(16) Uani 1 1 d . .
C72 C 0.5016(3) 0.1325(3) -0.0061(3) 0.0292(17) Uani 1 1 d . .
H72 H 0.5270 0.1129 0.0088 0.035 Uiso 1 1 calc R U
C61 C 0.7761(3) 0.3144(3) -0.0015(2) 0.0248(16) Uani 1 1 d . .
C39 C 0.6334(3) 0.1896(3) 0.2445(2) 0.0258(16) Uani 1 1 d . .
H39 H 0.6000 0.1805 0.2317 0.031 Uiso 1 1 calc R U
C71 C 0.4601(3) 0.1114(3) -0.0322(3) 0.0331(18) Uani 1 1 d . .
H71 H 0.4582 0.0774 -0.0355 0.040 Uiso 1 1 calc R U
C68 C 0.4649(3) 0.2131(3) -0.0227(3) 0.0301(17) Uani 1 1 d . .
H68 H 0.4663 0.2470 -0.0190 0.036 Uiso 1 1 calc R U
C36 C 0.7296(4) 0.2192(3) 0.2831(3) 0.0344(19) Uani 1 1 d . .
H36 H 0.7625 0.2298 0.2958 0.041 Uiso 1 1 calc R U
C38 C 0.6379(4) 0.1898(3) 0.2894(3) 0.0333(19) Uani 1 1 d . .
H38 H 0.6081 0.1796 0.3065 0.040 Uiso 1 1 calc R U
C26 C 0.5820(4) 0.3179(3) 0.3028(3) 0.036(2) Uani 1 1 d . .
C62 C 0.7794(4) 0.3654(3) -0.0049(3) 0.0328(18) Uani 1 1 d . .
H62 H 0.7541 0.3856 0.0095 0.039 Uiso 1 1 calc R U
C69 C 0.4238(3) 0.1918(3) -0.0481(3) 0.0305(18) Uani 1 1 d . .
H69 H 0.3976 0.2116 -0.0619 0.037 Uiso 1 1 calc R U
C66 C 0.8140(4) 0.2842(3) -0.0217(3) 0.0336(19) Uani 1 1 d . .
H66 H 0.8118 0.2503 -0.0186 0.040 Uiso 1 1 calc R U
C63 C 0.8213(4) 0.3849(4) -0.0301(3) 0.041(2) Uani 1 1 d . .
H63 H 0.8238 0.4189 -0.0332 0.050 Uiso 1 1 calc R U
O26 O 0.4731(3) 0.1296(3) 0.1247(3) 0.062(2) Uani 1 1 d . .
H26 H 0.4935 0.1396 0.1050 0.093 Uiso 1 1 calc R U
C70 C 0.4216(3) 0.1413(3) -0.0532(3) 0.0310(18) Uani 1 1 d . .
H70 H 0.3943 0.1273 -0.0708 0.037 Uiso 1 1 calc R U
C43 C 0.7143(3) 0.1251(3) -0.0189(2) 0.0263(16) Uani 1 1 d . .
C64 C 0.8591(4) 0.3558(4) -0.0507(3) 0.040(2) Uani 1 1 d . .
H64 H 0.8873 0.3700 -0.0672 0.048 Uiso 1 1 calc R U
C28 C 0.6364(4) 0.3276(3) 0.2365(3) 0.0326(18) Uani 1 1 d . .
H28 H 0.6702 0.3342 0.2232 0.039 Uiso 1 1 calc R U
O5 O 0.59018(19) 0.23263(17) 0.14714(16) 0.0202(10) Uani 1 1 d . .
C65 C 0.8558(4) 0.3056(4) -0.0471(3) 0.042(2) Uani 1 1 d . .
H65 H 0.8814 0.2859 -0.0615 0.050 Uiso 1 1 calc R U
C29 C 0.5368(4) 0.3086(3) 0.2768(3) 0.039(2) Uani 1 1 d . .
H29 H 0.5029 0.3026 0.2902 0.046 Uiso 1 1 calc R U
C46 C 0.7458(4) 0.0640(3) -0.0891(3) 0.041(2) Uani 1 1 d . .
C30 C 0.5406(4) 0.3078(3) 0.2308(3) 0.0356(19) Uani 1 1 d . .
H30 H 0.5095 0.3011 0.2138 0.043 Uiso 1 1 calc R U
C35 C 0.7250(4) 0.2177(3) 0.2372(3) 0.0341(19) Uani 1 1 d . .
H35 H 0.7548 0.2272 0.2198 0.041 Uiso 1 1 calc R U
C48 C 0.7454(4) 0.0834(3) -0.0108(3) 0.0357(19) Uani 1 1 d . .
H48 H 0.7556 0.0753 0.0180 0.043 Uiso 1 1 calc R U
C37 C 0.6864(3) 0.2052(3) 0.3103(3) 0.0290(17) Uani 1 1 d . .
C27 C 0.6318(4) 0.3282(3) 0.2822(3) 0.037(2) Uani 1 1 d . .
H27 H 0.6626 0.3356 0.2993 0.044 Uiso 1 1 calc R U
C47 C 0.7613(4) 0.0537(3) -0.0460(3) 0.041(2) Uani 1 1 d . .
H47 H 0.7829 0.0261 -0.0405 0.049 Uiso 1 1 calc R U
C44 C 0.6995(4) 0.1365(3) -0.0616(3) 0.040(2) Uani 1 1 d . .
H44 H 0.6788 0.1646 -0.0673 0.048 Uiso 1 1 calc R U
O10 O 0.6618(2) 0.10743(17) 0.06693(16) 0.0244(11) Uani 1 1 d . .
O18 O 0.8000(2) 0.24289(18) 0.08391(16) 0.0255(11) Uani 1 1 d . .
O19 O 0.5646(2) 0.12483(19) 0.09044(17) 0.0271(12) Uani 1 1 d . .
O22 O 0.8409(2) 0.3070(2) 0.1326(2) 0.0388(14) Uani 1 1 d . .
H22 H 0.8217 0.2959 0.1126 0.058 Uiso 1 1 calc R U
O21 O 0.7563(2) 0.3237(2) 0.17982(17) 0.0300(12) Uani 1 1 d . .
O23 O 0.7958(2) 0.3906(2) 0.1303(2) 0.0404(15) Uani 1 1 d . .
H23 H 0.7748 0.3830 0.1101 0.061 Uiso 1 1 calc R U
C5 C 0.4219(3) 0.3537(3) 0.0989(3) 0.0312(18) Uani 1 1 d . .
C9 C 0.6174(4) 0.0434(3) 0.1245(3) 0.0330(19) Uani 1 1 d . .
C23 C 0.8550(3) 0.3658(3) 0.2014(3) 0.0310(18) Uani 1 1 d . .
C10 C 0.5806(4) 0.0414(3) 0.1653(3) 0.043(2) Uani 1 1 d . .
H10A H 0.5442 0.0525 0.1576 0.064 Uiso 1 1 calc R U
H10B H 0.5788 0.0083 0.1761 0.064 Uiso 1 1 calc R U
H10C H 0.5955 0.0624 0.1879 0.064 Uiso 1 1 calc R U
C19 C 0.9066(3) 0.3861(3) 0.1792(3) 0.0337(19) Uani 1 1 d . .
H19A H 0.8968 0.4136 0.1609 0.051 Uiso 1 1 calc R U
H19B H 0.9324 0.3965 0.2014 0.051 Uiso 1 1 calc R U
H19C H 0.9231 0.3610 0.1612 0.051 Uiso 1 1 calc R U
C16 C 0.8852(4) 0.1953(3) 0.1481(3) 0.036(2) Uani 1 1 d . .
H16A H 0.8644 0.2042 0.1739 0.054 Uiso 1 1 calc R U
H16B H 0.9185 0.1788 0.1569 0.054 Uiso 1 1 calc R U
H16C H 0.8945 0.2244 0.1316 0.054 Uiso 1 1 calc R U
C12 C 0.6758(4) 0.0261(3) 0.1353(3) 0.044(2) Uani 1 1 d . .
H12A H 0.6982 0.0277 0.1091 0.067 Uiso 1 1 calc R U
H12B H 0.6914 0.0470 0.1577 0.067 Uiso 1 1 calc R U
H12C H 0.6747 -0.0071 0.1459 0.067 Uiso 1 1 calc R U
C13 C 0.8505(3) 0.1608(3) 0.1188(3) 0.0285(17) Uani 1 1 d . .
C31 C 0.5790(4) 0.3182(4) 0.3532(3) 0.047(2) Uani 1 1 d . .
H31 H 0.6164 0.3116 0.3641 0.057 Uiso 1 1 calc R U
C14 C 0.8349(4) 0.1148(3) 0.1456(3) 0.037(2) Uani 1 1 d . .
H14A H 0.8142 0.1244 0.1713 0.055 Uiso 1 1 calc R U
H14B H 0.8129 0.0934 0.1275 0.055 Uiso 1 1 calc R U
H14C H 0.8678 0.0980 0.1546 0.055 Uiso 1 1 calc R U
C11 C 0.5931(5) 0.0121(3) 0.0870(3) 0.054(3) Uani 1 1 d . .
H11A H 0.6169 0.0138 0.0616 0.081 Uiso 1 1 calc R U
H11B H 0.5901 -0.0214 0.0966 0.081 Uiso 1 1 calc R U
H11C H 0.5572 0.0244 0.0793 0.081 Uiso 1 1 calc R U
C52 C 0.5722(4) 0.3674(3) -0.0356(3) 0.0328(19) Uani 1 1 d . .
C15 C 0.8837(4) 0.1464(4) 0.0775(3) 0.041(2) Uani 1 1 d . .
H15A H 0.8931 0.1755 0.0611 0.062 Uiso 1 1 calc R U
H15B H 0.9168 0.1297 0.0863 0.062 Uiso 1 1 calc R U
H15C H 0.8619 0.1251 0.0592 0.062 Uiso 1 1 calc R U
C3 C 0.6844(4) 0.4730(3) 0.1491(3) 0.043(2) Uani 1 1 d . .
H3A H 0.7215 0.4618 0.1449 0.064 Uiso 1 1 calc R U
H3B H 0.6847 0.5072 0.1568 0.064 Uiso 1 1 calc R U
H3C H 0.6675 0.4545 0.1726 0.064 Uiso 1 1 calc R U
C1 C 0.6513(4) 0.4657(3) 0.1060(3) 0.038(2) Uani 1 1 d . .
C21 C 0.3606(4) 0.1326(4) 0.1730(3) 0.048(2) Uani 1 1 d . .
H21A H 0.3692 0.1067 0.1525 0.071 Uiso 1 1 calc R U
H21B H 0.3344 0.1209 0.1944 0.071 Uiso 1 1 calc R U
H21C H 0.3453 0.1600 0.1572 0.071 Uiso 1 1 calc R U
C8 C 0.4371(4) 0.4071(3) 0.1094(4) 0.050(3) Uani 1 1 d . .
H8A H 0.4595 0.4081 0.1356 0.075 Uiso 1 1 calc R U
H8B H 0.4572 0.4209 0.0850 0.075 Uiso 1 1 calc R U
H8C H 0.4040 0.4258 0.1143 0.075 Uiso 1 1 calc R U
C18 C 0.8266(4) 0.4063(4) 0.2288(3) 0.044(2) Uani 1 1 d . .
H18A H 0.7942 0.3932 0.2427 0.065 Uiso 1 1 calc R U
H18B H 0.8516 0.4181 0.2511 0.065 Uiso 1 1 calc R U
H18C H 0.8164 0.4330 0.2096 0.065 Uiso 1 1 calc R U
C54 C 0.5412(5) 0.3683(5) -0.1102(3) 0.060(3) Uani 1 1 d . .
H54 H 0.5267 0.3509 -0.1340 0.072 Uiso 1 1 calc R U
C4 C 0.6790(5) 0.4930(3) 0.0674(3) 0.057(3) Uani 1 1 d . .
H4A H 0.7164 0.4817 0.0643 0.086 Uiso 1 1 calc R U
H4B H 0.6591 0.4866 0.0406 0.086 Uiso 1 1 calc R U
H4C H 0.6790 0.5276 0.0733 0.086 Uiso 1 1 calc R U
C45 C 0.7155(5) 0.1061(3) -0.0964(3) 0.048(3) Uani 1 1 d . .
H45 H 0.7056 0.1143 -0.1252 0.058 Uiso 1 1 calc R U
C22 C 0.4131(4) 0.1487(4) 0.1966(3) 0.045(2) Uani 1 1 d . .
C6 C 0.3865(4) 0.3508(4) 0.0577(3) 0.045(2) Uani 1 1 d . .
H6A H 0.4059 0.3653 0.0332 0.068 Uiso 1 1 calc R U
H6B H 0.3785 0.3170 0.0511 0.068 Uiso 1 1 calc R U
H6C H 0.3526 0.3683 0.0626 0.068 Uiso 1 1 calc R U
C7 C 0.3924(4) 0.3309(4) 0.1387(4) 0.056(3) Uani 1 1 d . .
H7A H 0.4156 0.3332 0.1643 0.084 Uiso 1 1 calc R U
H7B H 0.3585 0.3483 0.1440 0.084 Uiso 1 1 calc R U
H7C H 0.3844 0.2970 0.1326 0.084 Uiso 1 1 calc R U
C32 C 0.5417(5) 0.2784(5) 0.3724(4) 0.071(4) Uani 1 1 d . .
H32A H 0.5527 0.2469 0.3610 0.106 Uiso 1 1 calc R U
H32B H 0.5448 0.2783 0.4041 0.106 Uiso 1 1 calc R U
H32C H 0.5041 0.2849 0.3641 0.106 Uiso 1 1 calc R U
C42 C 0.7054(5) 0.1546(4) 0.3781(3) 0.053(3) Uani 1 1 d . .
H42A H 0.7078 0.1561 0.4098 0.079 Uiso 1 1 calc R U
H42B H 0.6773 0.1315 0.3698 0.079 Uiso 1 1 calc R U
H42C H 0.7402 0.1443 0.3662 0.079 Uiso 1 1 calc R U
C34 C 0.8697(4) 0.3220(4) 0.2307(3) 0.046(2) Uani 1 1 d . .
H34A H 0.8369 0.3095 0.2445 0.070 Uiso 1 1 calc R U
H34B H 0.8862 0.2967 0.2129 0.070 Uiso 1 1 calc R U
H34C H 0.8954 0.3322 0.2531 0.070 Uiso 1 1 calc R U
C40 C 0.6906(4) 0.2058(4) 0.3598(3) 0.043(2) Uani 1 1 d . .
H40 H 0.6537 0.2137 0.3710 0.051 Uiso 1 1 calc R U
C53 C 0.5485(4) 0.3449(4) -0.0702(3) 0.049(2) Uani 1 1 d . .
H53 H 0.5367 0.3126 -0.0671 0.058 Uiso 1 1 calc R U
C55 C 0.5552(4) 0.4177(5) -0.1155(3) 0.060(3) Uani 1 1 d . .
C49 C 0.7641(5) 0.0297(4) -0.1259(3) 0.058(3) Uani 1 1 d . .
H49 H 0.8019 0.0207 -0.1179 0.070 Uiso 1 1 calc R U
C33 C 0.5629(5) 0.3684(5) 0.3705(3) 0.066(3) Uani 1 1 d . .
H33A H 0.5614 0.3675 0.4023 0.099 Uiso 1 1 calc R U
H33B H 0.5898 0.3922 0.3612 0.099 Uiso 1 1 calc R U
H33C H 0.5274 0.3772 0.3590 0.099 Uiso 1 1 calc R U
C60 C 0.6012(5) 0.4548(4) -0.1821(4) 0.063(3) Uani 1 1 d . .
H60A H 0.6287 0.4638 -0.1607 0.094 Uiso 1 1 calc R U
H60B H 0.6126 0.4255 -0.1972 0.094 Uiso 1 1 calc R U
H60C H 0.5968 0.4809 -0.2031 0.094 Uiso 1 1 calc R U
C58 C 0.5463(5) 0.4454(7) -0.1585(4) 0.094(6) Uani 1 1 d . .
H58 H 0.5357 0.4783 -0.1483 0.113 Uiso 1 1 calc R U
C2 C 0.5922(4) 0.4831(3) 0.1114(4) 0.053(3) Uani 1 1 d . .
H2A H 0.5753 0.4658 0.1356 0.080 Uiso 1 1 calc R U
H2B H 0.5919 0.5177 0.1174 0.080 Uiso 1 1 calc R U
H2C H 0.5721 0.4767 0.0846 0.080 Uiso 1 1 calc R U
C51 C 0.7333(6) -0.0173(4) -0.1245(4) 0.084(5) Uani 1 1 d . .
H51A H 0.7319 -0.0291 -0.0946 0.126 Uiso 1 1 calc R U
H51B H 0.6965 -0.0122 -0.1352 0.126 Uiso 1 1 calc R U
H51C H 0.7516 -0.0410 -0.1429 0.126 Uiso 1 1 calc R U
C41 C 0.7294(5) 0.2444(4) 0.3787(3) 0.057(3) Uani 1 1 d . .
H41A H 0.7296 0.2422 0.4105 0.085 Uiso 1 1 calc R U
H41B H 0.7660 0.2389 0.3677 0.085 Uiso 1 1 calc R U
H41C H 0.7172 0.2765 0.3700 0.085 Uiso 1 1 calc R U
C50 C 0.7692(6) 0.0518(4) -0.1698(4) 0.076(4) Uani 1 1 d . .
H50A H 0.7896 0.0819 -0.1676 0.114 Uiso 1 1 calc R U
H50B H 0.7882 0.0295 -0.1891 0.114 Uiso 1 1 calc R U
H50C H 0.7331 0.0584 -0.1815 0.114 Uiso 1 1 calc R U
C17 C 0.3984(5) 0.1898(6) 0.2290(4) 0.095(6) Uani 1 1 d . .
H17A H 0.4311 0.2004 0.2442 0.143 Uiso 1 1 calc R U
H17B H 0.3829 0.2170 0.2129 0.143 Uiso 1 1 calc R U
H17C H 0.3720 0.1780 0.2501 0.143 Uiso 1 1 calc R U
C59 C 0.5037(5) 0.4324(6) -0.1844(4) 0.087(5) Uani 1 1 d . .
H59A H 0.5031 0.4529 -0.2103 0.130 Uiso 1 1 calc R U
H59B H 0.5078 0.3987 -0.1931 0.130 Uiso 1 1 calc R U
H59C H 0.4699 0.4363 -0.1683 0.130 Uiso 1 1 calc R U
C57 C 0.5930(8) 0.4144(5) -0.0425(5) 0.118(7) Uani 1 1 d . .
H57 H 0.6127 0.4301 -0.0202 0.141 Uiso 1 1 calc R U
C24 C 0.4377(6) 0.1037(6) 0.2203(6) 0.123(8) Uani 1 1 d . .
H24A H 0.4709 0.1132 0.2355 0.184 Uiso 1 1 calc R U
H24B H 0.4116 0.0912 0.2414 0.184 Uiso 1 1 calc R U
H24C H 0.4461 0.0787 0.1989 0.184 Uiso 1 1 calc R U
C56 C 0.5843(7) 0.4376(6) -0.0824(5) 0.104(5) Uani 1 1 d . U
H56 H 0.5993 0.4687 -0.0866 0.125 Uiso 1 1 calc R U
O25 O 0.5139(2) 0.1860(2) 0.18202(18) 0.0357(13) Uani 1 1 d . .
H25 H 0.5360 0.1979 0.1645 0.054 Uiso 1 1 calc R U
C75 C 0.2726(5) 0.0528(4) 0.2511(3) 0.049(2) Uani 1 1 d . .
N2 N 0.3123(5) 0.0309(4) 0.2510(4) 0.077(3) Uani 1 1 d . .
C76 C 0.2239(5) 0.0827(5) 0.2509(4) 0.069(3) Uani 1 1 d . .
H76A H 0.2240 0.1039 0.2763 0.103 Uiso 1 1 calc R U
H76B H 0.1918 0.0620 0.2517 0.103 Uiso 1 1 calc R U
H76C H 0.2232 0.1023 0.2244 0.103 Uiso 1 1 calc R U
C73 C 0.4803(7) 0.5532(5) 0.7613(5) 0.079(4) Uani 1 1 d . .
N1 N 0.5256(7) 0.5592(5) 0.7775(5) 0.107(5) Uani 1 1 d . .
C74 C 0.4273(6) 0.5467(5) 0.7431(7) 0.112(6) Uani 1 1 d . .
H74A H 0.4063 0.5251 0.7618 0.168 Uiso 1 1 calc R U
H74B H 0.4304 0.5326 0.7141 0.168 Uiso 1 1 calc R U
H74C H 0.4091 0.5779 0.7412 0.168 Uiso 1 1 calc R U

loop_
_atom_site_aniso_label
_atom_site_aniso_U_11
_atom_site_aniso_U_22
_atom_site_aniso_U_33
_atom_site_aniso_U_23
_atom_site_aniso_U_13
_atom_site_aniso_U_12
Sb1 0.0286(3) 0.0137(2) 0.0177(2) 0.00059(18) 0.00028(19) -0.00099(18)
Sb2 0.0272(3) 0.0146(2) 0.0169(2) 0.00023(18) 0.00071(19) 0.00016(18)
Sb3 0.0268(3) 0.0170(2) 0.0183(2) -0.00155(18) 0.00099(19) 0.00047(19)
Sb4 0.0279(3) 0.0184(2) 0.0190(2) 0.00348(18) -0.00214(19) -0.00100(19)
Se2 0.0249(4) 0.0193(4) 0.0182(3) -0.0006(3) 0.0001(3) -0.0009(3)
Se1 0.0261(4) 0.0189(4) 0.0170(3) 0.0012(3) 0.0001(3) -0.0011(3)
P6 0.0318(11) 0.0233(10) 0.0285(10) 0.0027(8) 0.0053(9) -0.0030(8)
P3 0.0293(10) 0.0159(9) 0.0215(9) -0.0009(7) 0.0022(8) -0.0012(8)
P2 0.0280(11) 0.0194(9) 0.0225(9) 0.0014(8) 0.0003(8) 0.0020(8)
P4 0.0264(10) 0.0199(9) 0.0204(9) -0.0005(7) 0.0006(8) 0.0016(8)
P1 0.0335(11) 0.0200(9) 0.0230(10) 0.0039(8) -0.0027(8) -0.0044(8)
P5 0.0290(11) 0.0223(10) 0.0235(10) 0.0010(8) -0.0030(8) -0.0034(8)
O4 0.026(3) 0.013(2) 0.022(3) 0.002(2) -0.001(2) -0.001(2)
O1 0.029(3) 0.021(3) 0.013(2) 0.0007(19) -0.002(2) 0.000(2)
O6 0.029(3) 0.017(2) 0.014(2) 0.0010(19) -0.002(2) 0.000(2)
O8 0.040(3) 0.011(2) 0.021(3) 0.001(2) 0.003(2) 0.003(2)
O11 0.028(3) 0.019(3) 0.021(2) -0.004(2) 0.000(2) 0.000(2)
O12 0.032(3) 0.020(3) 0.019(3) -0.001(2) 0.001(2) -0.002(2)
O14 0.034(3) 0.015(2) 0.017(2) 0.0010(19) -0.003(2) -0.001(2)
O9 0.025(3) 0.023(3) 0.027(3) -0.003(2) -0.002(2) 0.003(2)
O2 0.038(3) 0.013(2) 0.020(2) 0.0002(19) -0.001(2) 0.003(2)
O7 0.029(3) 0.023(3) 0.020(2) 0.003(2) 0.002(2) 0.004(2)
O16 0.039(3) 0.014(2) 0.023(3) 0.004(2) -0.005(2) -0.001(2)
O13 0.029(3) 0.024(3) 0.019(2) 0.004(2) 0.002(2) 0.000(2)
O20 0.029(3) 0.018(3) 0.029(3) 0.002(2) 0.004(2) -0.001(2)
O17 0.032(3) 0.036(3) 0.026(3) 0.007(2) 0.000(2) -0.007(2)
O3 0.030(3) 0.016(2) 0.025(3) -0.001(2) 0.001(2) 0.003(2)
O15 0.027(3) 0.018(3) 0.027(3) 0.005(2) -0.001(2) 0.002(2)
C25 0.038(4) 0.010(3) 0.019(3) -0.001(3) -0.002(3) 0.004(3)
C20 0.039(4) 0.011(3) 0.017(3) -0.001(3) -0.001(3) 0.009(3)
O24 0.040(4) 0.043(4) 0.045(4) 0.025(3) -0.005(3) -0.002(3)
C67 0.023(4) 0.031(4) 0.020(4) -0.007(3) -0.004(3) -0.002(3)
C72 0.034(4) 0.029(4) 0.025(4) 0.001(3) 0.000(3) 0.001(3)
C61 0.025(4) 0.031(4) 0.018(3) 0.005(3) -0.004(3) -0.007(3)
C39 0.017(4) 0.033(4) 0.027(4) 0.009(3) -0.005(3) 0.001(3)
C71 0.036(5) 0.030(4) 0.033(4) -0.005(4) 0.001(4) -0.003(4)
C68 0.033(4) 0.026(4) 0.031(4) 0.001(3) 0.000(3) -0.001(3)
C36 0.038(5) 0.036(5) 0.029(4) 0.004(4) -0.009(4) 0.008(4)
C38 0.045(5) 0.034(4) 0.021(4) 0.004(3) 0.008(4) 0.009(4)
C26 0.044(5) 0.034(5) 0.028(4) 0.002(4) 0.003(4) 0.012(4)
C62 0.040(5) 0.029(4) 0.030(4) 0.006(3) 0.004(4) -0.001(4)
C69 0.029(4) 0.033(4) 0.029(4) 0.003(3) -0.007(3) 0.005(3)
C66 0.039(5) 0.034(5) 0.029(4) -0.002(4) 0.005(4) -0.003(4)
C63 0.039(5) 0.043(5) 0.043(5) 0.015(4) -0.001(4) -0.009(4)
O26 0.046(4) 0.049(4) 0.090(6) -0.040(4) 0.027(4) -0.012(3)
C70 0.025(4) 0.042(5) 0.026(4) -0.004(4) -0.004(3) -0.005(4)
C43 0.034(4) 0.021(4) 0.023(4) -0.004(3) 0.006(3) 0.002(3)
C64 0.032(5) 0.061(6) 0.027(4) 0.008(4) 0.001(4) -0.015(4)
C28 0.041(5) 0.027(4) 0.030(4) 0.001(3) 0.001(4) -0.005(4)
O5 0.021(3) 0.015(2) 0.025(3) -0.001(2) 0.002(2) 0.0007(19)
C65 0.030(5) 0.061(6) 0.035(5) -0.001(4) 0.009(4) 0.001(4)
C29 0.044(5) 0.042(5) 0.030(4) 0.008(4) 0.009(4) 0.011(4)
C46 0.069(7) 0.022(4) 0.032(5) -0.005(4) 0.013(4) -0.003(4)
C30 0.040(5) 0.034(5) 0.033(4) -0.003(4) -0.001(4) 0.008(4)
C35 0.040(5) 0.036(5) 0.026(4) -0.001(4) 0.001(4) 0.000(4)
C48 0.043(5) 0.037(5) 0.027(4) -0.002(4) -0.001(4) 0.003(4)
C37 0.037(5) 0.023(4) 0.027(4) 0.000(3) -0.002(3) 0.009(3)
C27 0.047(5) 0.036(5) 0.027(4) 0.001(4) -0.002(4) 0.009(4)
C47 0.063(6) 0.022(4) 0.037(5) -0.008(4) 0.004(4) 0.011(4)
C44 0.059(6) 0.031(5) 0.030(5) -0.005(4) 0.005(4) 0.011(4)
O10 0.037(3) 0.015(2) 0.021(3) 0.000(2) -0.001(2) -0.001(2)
O18 0.034(3) 0.023(3) 0.019(3) 0.004(2) -0.004(2) -0.003(2)
O19 0.030(3) 0.026(3) 0.026(3) -0.002(2) 0.001(2) -0.004(2)
O22 0.033(3) 0.040(3) 0.043(3) -0.013(3) -0.003(3) -0.007(3)
O21 0.031(3) 0.034(3) 0.025(3) -0.003(2) 0.001(2) -0.005(2)
O23 0.040(3) 0.035(3) 0.047(4) 0.020(3) -0.017(3) -0.010(3)
C5 0.037(5) 0.026(4) 0.031(4) 0.000(3) 0.008(4) 0.008(3)
C9 0.050(5) 0.013(4) 0.036(5) 0.000(3) 0.000(4) -0.003(3)
C23 0.035(5) 0.032(4) 0.026(4) 0.003(3) -0.002(3) -0.002(4)
C10 0.065(6) 0.016(4) 0.047(5) 0.004(4) 0.018(5) -0.004(4)
C19 0.037(5) 0.029(4) 0.036(5) 0.000(4) -0.004(4) -0.008(4)
C16 0.043(5) 0.030(4) 0.035(5) 0.000(4) -0.012(4) 0.003(4)
C12 0.056(6) 0.019(4) 0.058(6) 0.010(4) 0.003(5) 0.013(4)
C13 0.028(4) 0.030(4) 0.028(4) -0.004(3) 0.000(3) 0.002(3)
C31 0.059(6) 0.058(6) 0.025(4) 0.004(4) 0.001(4) 0.019(5)
C14 0.045(5) 0.024(4) 0.041(5) 0.003(4) -0.008(4) 0.000(4)
C11 0.092(8) 0.021(4) 0.048(6) -0.005(4) -0.005(6) -0.017(5)
C52 0.035(5) 0.038(5) 0.026(4) 0.009(4) -0.005(3) -0.006(4)
C15 0.032(5) 0.053(6) 0.039(5) -0.009(4) 0.001(4) 0.011(4)
C3 0.066(6) 0.019(4) 0.044(5) 0.004(4) -0.009(5) -0.011(4)
C1 0.062(6) 0.016(4) 0.034(5) 0.003(3) -0.005(4) -0.011(4)
C21 0.040(5) 0.054(6) 0.049(6) 0.001(5) 0.011(4) -0.017(5)
C8 0.056(6) 0.028(5) 0.065(7) -0.010(5) 0.014(5) 0.006(4)
C18 0.045(6) 0.046(5) 0.040(5) -0.017(4) 0.001(4) -0.011(4)
C54 0.078(8) 0.081(8) 0.022(5) 0.003(5) -0.013(5) 0.014(6)
C4 0.102(9) 0.029(5) 0.040(5) 0.011(4) -0.006(6) -0.028(5)
C45 0.083(8) 0.033(5) 0.029(5) -0.014(4) 0.001(5) 0.006(5)
C22 0.044(5) 0.057(6) 0.035(5) 0.016(4) 0.006(4) -0.011(5)
C6 0.037(5) 0.041(5) 0.057(6) -0.006(5) -0.006(4) 0.014(4)
C7 0.046(6) 0.060(7) 0.062(7) 0.013(5) 0.020(5) 0.013(5)
C32 0.083(9) 0.087(9) 0.042(6) 0.016(6) 0.017(6) 0.009(7)
C42 0.067(7) 0.064(7) 0.027(5) 0.015(5) -0.007(5) 0.004(6)
C34 0.047(6) 0.059(6) 0.033(5) 0.017(4) -0.016(4) -0.013(5)
C40 0.042(5) 0.056(6) 0.030(5) 0.000(4) 0.001(4) 0.013(4)
C53 0.068(7) 0.044(6) 0.034(5) 0.003(4) -0.010(5) 0.004(5)
C55 0.048(6) 0.084(8) 0.048(6) 0.040(6) -0.023(5) -0.021(6)
C49 0.100(9) 0.034(5) 0.041(6) -0.013(4) 0.021(6) 0.001(5)
C33 0.078(8) 0.093(9) 0.029(5) -0.023(6) 0.004(5) 0.009(7)
C60 0.065(7) 0.072(8) 0.052(6) 0.039(6) 0.004(5) -0.002(6)
C58 0.051(7) 0.177(16) 0.055(7) 0.071(9) -0.025(6) -0.028(8)
C2 0.074(7) 0.019(4) 0.066(7) -0.001(4) -0.017(6) 0.001(4)
C51 0.145(13) 0.050(7) 0.056(7) -0.029(6) 0.051(8) -0.042(8)
C41 0.076(8) 0.061(7) 0.033(5) -0.006(5) -0.012(5) 0.008(6)
C50 0.139(12) 0.040(6) 0.050(6) -0.014(5) 0.044(7) -0.024(7)
C17 0.075(9) 0.167(15) 0.043(7) -0.048(8) 0.033(6) -0.052(9)
C59 0.074(9) 0.113(12) 0.073(9) 0.058(8) -0.022(7) -0.016(8)
C57 0.199(19) 0.068(9) 0.087(10) 0.049(8) -0.081(11) -0.052(11)
C24 0.066(9) 0.145(15) 0.157(16) 0.125(14) 0.006(9) -0.010(9)
C56 0.127(9) 0.095(8) 0.091(8) 0.042(7) -0.032(7) -0.025(7)
O25 0.033(3) 0.043(3) 0.031(3) 0.009(3) 0.000(2) -0.008(3)
C75 0.072(7) 0.040(6) 0.034(5) 0.009(4) -0.002(5) -0.005(5)
N2 0.083(8) 0.062(7) 0.087(8) 0.030(6) 0.002(6) 0.011(6)
C76 0.088(9) 0.069(8) 0.049(6) 0.003(6) 0.004(6) 0.023(7)
C73 0.099(11) 0.042(7) 0.094(11) 0.027(7) 0.026(9) 0.010(7)
N1 0.132(13) 0.079(9) 0.110(11) 0.027(8) 0.001(10) 0.004(9)
C74 0.084(11) 0.053(8) 0.20(2) 0.042(10) -0.033(12) 0.002(8)

loop_
_atom_type_symbol
_atom_type_description
_atom_type_scat_dispersion_real
_atom_type_scat_dispersion_imag
_atom_type_scat_source
C C 0.0033 0.0016 'International Tables Vol C Tables 4.2.6.8 and 6.1.1.4'
H H 0.0000 0.0000 'International Tables Vol C Tables 4.2.6.8 and 6.1.1.4'
N N 0.0061 0.0033 'International Tables Vol C Tables 4.2.6.8 and 6.1.1.4'
O O 0.0106 0.0060 'International Tables Vol C Tables 4.2.6.8 and 6.1.1.4'
P P 0.1023 0.0942 'International Tables Vol C Tables 4.2.6.8 and 6.1.1.4'
Sb Sb -0.5866 1.5461 'International Tables Vol C Tables 4.2.6.8 and 6.1.1.4'
Se Se -0.0929 2.2259 'International Tables Vol C Tables 4.2.6.8 and 6.1.1.4'

loop_
_geom_angle_atom_site_label_1
_geom_angle_atom_site_label_2
_geom_angle_atom_site_label_3
_geom_angle
C78 C79 H79A 109.5
C78 C79 H79B 109.5
H79A C79 H79B 109.5
C78 C79 H79C 109.5
H79A C79 H79C 109.5
H79B C79 H79C 109.5
N4 C78 C79 167(3)
O1 Sb1 O2 88.2(2)
O1 Sb1 O5 88.4(2)
O2 Sb1 O5 168.8(2)
O1 Sb1 O3 87.2(2)
O2 Sb1 O3 93.6(2)
O5 Sb1 O3 96.88(19)
O1 Sb1 O4 86.2(2)
O2 Sb1 O4 92.0(2)
O5 Sb1 O4 77.09(19)
O3 Sb1 O4 171.1(2)
O1 Sb1 C25 177.5(2)
O2 Sb1 C25 90.9(2)
O5 Sb1 C25 93.0(2)
O3 Sb1 C25 90.6(3)
O4 Sb1 C25 96.2(3)
O1 Sb1 Sb2 85.05(14)
O2 Sb1 Sb2 130.72(15)
O5 Sb1 Sb2 38.27(13)
O3 Sb1 Sb2 134.54(14)
O4 Sb1 Sb2 38.87(14)
C25 Sb1 Sb2 97.32(19)
O6 Sb2 O5 87.6(2)
O6 Sb2 O8 87.89(19)
O5 Sb2 O8 93.5(2)
O6 Sb2 O4 87.7(2)
O5 Sb2 O4 77.3(2)
O8 Sb2 O4 169.9(2)
O6 Sb2 O7 87.3(2)
O5 Sb2 O7 169.20(19)
O8 Sb2 O7 95.8(2)
O4 Sb2 O7 93.0(2)
O6 Sb2 C20 174.7(2)
O5 Sb2 C20 97.5(2)
O8 Sb2 C20 90.5(2)
O4 Sb2 C20 94.7(2)
O7 Sb2 C20 87.9(2)
O6 Sb2 Sb1 85.51(14)
O5 Sb2 Sb1 38.52(13)
O8 Sb2 Sb1 131.69(15)
O4 Sb2 Sb1 38.81(16)
O7 Sb2 Sb1 131.45(14)
C20 Sb2 Sb1 99.32(18)
O6 Sb3 O9 89.6(2)
O6 Sb3 O10 89.4(2)
O9 Sb3 O10 88.0(2)
O6 Sb3 O11 88.4(2)
O9 Sb3 O11 177.8(2)
O10 Sb3 O11 91.2(2)
O6 Sb3 O12 87.8(2)
O9 Sb3 O12 91.1(2)
O10 Sb3 O12 177.09(19)
O11 Sb3 O12 89.6(2)
O6 Sb3 C43 179.3(3)
O9 Sb3 C43 91.1(3)
O10 Sb3 C43 90.6(2)
O11 Sb3 C43 90.9(3)
O12 Sb3 C43 92.2(2)
O1 Sb4 O15 89.1(2)
O1 Sb4 O16 89.09(19)
O15 Sb4 O16 88.2(2)
O1 Sb4 O13 89.0(2)
O15 Sb4 O13 178.0(2)
O16 Sb4 O13 91.4(2)
O1 Sb4 O14 86.88(19)
O15 Sb4 O14 90.7(2)
O16 Sb4 O14 175.84(19)
O13 Sb4 O14 89.6(2)
O1 Sb4 C52 177.9(3)
O15 Sb4 C52 92.8(3)
O16 Sb4 C52 91.8(3)
O13 Sb4 C52 89.2(3)
O14 Sb4 C52 92.2(3)
O14 Se2 O11 100.9(2)
O14 Se2 C67 93.9(3)
O11 Se2 C67 94.7(3)
O13 Se1 O12 99.7(2)
O13 Se1 C61 93.5(3)
O12 Se1 C61 95.1(3)
O24 P6 O25 112.2(4)
O24 P6 O26 111.4(4)
O25 P6 O26 111.3(4)
O24 P6 C22 105.7(4)
O25 P6 C22 108.6(4)
O26 P6 C22 107.3(5)
O19 P3 O10 110.5(3)
O19 P3 O8 113.2(3)
O10 P3 O8 109.0(3)
O19 P3 C9 112.7(4)
O10 P3 C9 105.9(3)
O8 P3 C9 105.2(3)
O20 P2 O15 110.0(3)
O20 P2 O3 111.6(3)
O15 P2 O3 111.0(3)
O20 P2 C5 111.6(3)
O15 P2 C5 105.5(3)
O3 P2 C5 107.0(3)
O18 P4 O7 112.1(3)
O18 P4 O9 111.8(3)
O7 P4 O9 109.8(3)
O18 P4 C13 111.9(3)
O7 P4 C13 105.7(3)
O9 P4 C13 105.1(3)
O17 P1 O16 111.3(3)
O17 P1 O2 113.4(3)
O16 P1 O2 109.1(3)
O17 P1 C1 113.0(4)
O16 P1 C1 104.8(4)
O2 P1 C1 104.8(3)
O21 P5 O23 113.0(3)
O21 P5 O22 112.6(3)
O23 P5 O22 110.4(4)
O21 P5 C23 110.4(3)
O23 P5 C23 105.7(4)
O22 P5 C23 104.2(4)
Sb1 O4 Sb2 102.3(2)
Sb1 O4 H4 128(8)
Sb2 O4 H4 109(8)
Sb4 O1 Sb1 139.7(3)
Sb3 O6 Sb2 139.3(3)
P3 O8 Sb2 129.1(3)
Se2 O11 Sb3 123.4(3)
Se1 O12 Sb3 122.7(3)
Se2 O14 Sb4 123.7(3)
P4 O9 Sb3 126.1(3)
P1 O2 Sb1 129.8(3)
P4 O7 Sb2 130.3(3)
P1 O16 Sb4 127.7(3)
Se1 O13 Sb4 124.3(3)
P2 O20 H20 109.5
P2 O3 Sb1 130.5(3)
P2 O15 Sb4 127.1(3)
C30 C25 C28 118.6(7)
C30 C25 Sb1 121.2(6)
C28 C25 Sb1 119.6(6)
C39 C20 C35 117.6(7)
C39 C20 Sb2 121.7(6)
C35 C20 Sb2 120.2(6)
C68 C67 C72 122.0(7)
C68 C67 Se2 119.7(6)
C72 C67 Se2 118.3(6)
C67 C72 C71 118.3(7)
C67 C72 H72 120.9
C71 C72 H72 120.9
C66 C61 C62 121.6(7)
C66 C61 Se1 120.6(6)
C62 C61 Se1 117.7(6)
C38 C39 C20 122.1(7)
C38 C39 H39 118.9
C20 C39 H39 118.9
C70 C71 C72 119.8(8)
C70 C71 H71 120.1
C72 C71 H71 120.1
C67 C68 C69 119.1(7)
C67 C68 H68 120.4
C69 C68 H68 120.4
C37 C36 C35 121.4(8)
C37 C36 H36 119.3
C35 C36 H36 119.3
C39 C38 C37 121.2(8)
C39 C38 H38 119.4
C37 C38 H38 119.4
C29 C26 C27 118.5(8)
C29 C26 C31 122.4(8)
C27 C26 C31 119.1(8)
C63 C62 C61 117.8(8)
C63 C62 H62 121.1
C61 C62 H62 121.1
C70 C69 C68 120.3(7)
C70 C69 H69 119.8
C68 C69 H69 119.8
C61 C66 C65 118.6(8)
C61 C66 H66 120.7
C65 C66 H66 120.7
C64 C63 C62 121.6(9)
C64 C63 H63 119.2
C62 C63 H63 119.2
P6 O26 H26 109.5
C69 C70 C71 120.4(7)
C69 C70 H70 119.8
C71 C70 H70 119.8
C44 C43 C48 119.6(7)
C44 C43 Sb3 121.8(6)
C48 C43 Sb3 118.6(6)
C63 C64 C65 120.2(8)
C63 C64 H64 119.9
C65 C64 H64 119.9
C27 C28 C25 120.3(8)
C27 C28 H28 119.9
C25 C28 H28 119.9
Sb2 O5 Sb1 103.2(2)
C64 C65 C66 120.1(9)
C64 C65 H65 120.0
C66 C65 H65 120.0
C26 C29 C30 121.4(9)
C26 C29 H29 119.3
C30 C29 H29 119.3
C45 C46 C47 117.7(8)
C45 C46 C49 123.3(9)
C47 C46 C49 119.0(9)
C25 C30 C29 120.3(8)
C25 C30 H30 119.9
C29 C30 H30 119.9
C20 C35 C36 120.8(8)
C20 C35 H35 119.6
C36 C35 H35 119.6
C43 C48 C47 119.5(8)
C43 C48 H48 120.3
C47 C48 H48 120.3
C36 C37 C38 116.8(7)
C36 C37 C40 122.4(8)
C38 C37 C40 120.8(8)
C28 C27 C26 121.0(8)
C28 C27 H27 119.5
C26 C27 H27 119.5
C46 C47 C48 121.7(8)
C46 C47 H47 119.1
C48 C47 H47 119.1
C43 C44 C45 120.1(8)
C43 C44 H44 120.0
C45 C44 H44 120.0
P3 O10 Sb3 126.1(3)
P5 O22 H22 109.5
P5 O23 H23 109.5
C6 C5 C7 111.0(8)
C6 C5 C8 110.9(8)
C7 C5 C8 109.4(8)
C6 C5 P2 108.1(6)
C7 C5 P2 108.4(6)
C8 C5 P2 108.8(6)
C10 C9 C12 111.1(8)
C10 C9 C11 110.7(8)
C12 C9 C11 110.0(8)
C10 C9 P3 107.8(5)
C12 C9 P3 109.3(6)
C11 C9 P3 107.8(6)
C19 C23 C34 110.2(7)
C19 C23 C18 110.0(7)
C34 C23 C18 110.8(7)
C19 C23 P5 108.7(5)
C34 C23 P5 108.5(6)
C18 C23 P5 108.6(6)
C9 C10 H10A 109.5
C9 C10 H10B 109.5
H10A C10 H10B 109.5
C9 C10 H10C 109.5
H10A C10 H10C 109.5
H10B C10 H10C 109.5
C23 C19 H19A 109.5
C23 C19 H19B 109.5
H19A C19 H19B 109.5
C23 C19 H19C 109.5
H19A C19 H19C 109.5
H19B C19 H19C 109.5
C13 C16 H16A 109.5
C13 C16 H16B 109.5
H16A C16 H16B 109.5
C13 C16 H16C 109.5
H16A C16 H16C 109.5
H16B C16 H16C 109.5
C9 C12 H12A 109.5
C9 C12 H12B 109.5
H12A C12 H12B 109.5
C9 C12 H12C 109.5
H12A C12 H12C 109.5
H12B C12 H12C 109.5
C15 C13 C14 110.5(7)
C15 C13 C16 109.6(7)
C14 C13 C16 109.2(7)
C15 C13 P4 108.7(6)
C14 C13 P4 109.1(6)
C16 C13 P4 109.7(6)
C33 C31 C26 111.3(8)
C33 C31 C32 110.9(9)
C26 C31 C32 113.7(9)
C33 C31 H31 106.9
C26 C31 H31 106.9
C32 C31 H31 106.9
C13 C14 H14A 109.5
C13 C14 H14B 109.5
H14A C14 H14B 109.5
C13 C14 H14C 109.5
H14A C14 H14C 109.5
H14B C14 H14C 109.5
C9 C11 H11A 109.5
C9 C11 H11B 109.5
H11A C11 H11B 109.5
C9 C11 H11C 109.5
H11A C11 H11C 109.5
H11B C11 H11C 109.5
C53 C52 C57 117.4(9)
C53 C52 Sb4 123.2(7)
C57 C52 Sb4 118.9(7)
C13 C15 H15A 109.5
C13 C15 H15B 109.5
H15A C15 H15B 109.5
C13 C15 H15C 109.5
H15A C15 H15C 109.5
H15B C15 H15C 109.5
C1 C3 H3A 109.5
C1 C3 H3B 109.5
H3A C3 H3B 109.5
C1 C3 H3C 109.5
H3A C3 H3C 109.5
H3B C3 H3C 109.5
C2 C1 C4 110.2(8)
C2 C1 C3 111.1(8)
C4 C1 C3 110.5(8)
C2 C1 P1 110.6(6)
C4 C1 P1 107.6(6)
C3 C1 P1 106.7(6)
C22 C21 H21A 109.5
C22 C21 H21B 109.5
H21A C21 H21B 109.5
C22 C21 H21C 109.5
H21A C21 H21C 109.5
H21B C21 H21C 109.5
C5 C8 H8A 109.5
C5 C8 H8B 109.5
H8A C8 H8B 109.5
C5 C8 H8C 109.5
H8A C8 H8C 109.5
H8B C8 H8C 109.5
C23 C18 H18A 109.5
C23 C18 H18B 109.5
H18A C18 H18B 109.5
C23 C18 H18C 109.5
H18A C18 H18C 109.5
H18B C18 H18C 109.5
C53 C54 C55 120.9(10)
C53 C54 H54 119.5
C55 C54 H54 119.5
C1 C4 H4A 109.5
C1 C4 H4B 109.5
H4A C4 H4B 109.5
C1 C4 H4C 109.5
H4A C4 H4C 109.5
H4B C4 H4C 109.5
C46 C45 C44 121.4(9)
C46 C45 H45 119.3
C44 C45 H45 119.3
C21 C22 C17 108.4(9)
C21 C22 C24 108.3(10)
C17 C22 C24 112.1(12)
C21 C22 P6 110.0(6)
C17 C22 P6 109.2(8)
C24 C22 P6 108.9(8)
C5 C6 H6A 109.5
C5 C6 H6B 109.5
H6A C6 H6B 109.5
C5 C6 H6C 109.5
H6A C6 H6C 109.5
H6B C6 H6C 109.5
C5 C7 H7A 109.5
C5 C7 H7B 109.5
H7A C7 H7B 109.5
C5 C7 H7C 109.5
H7A C7 H7C 109.5
H7B C7 H7C 109.5
C31 C32 H32A 109.5
C31 C32 H32B 109.5
H32A C32 H32B 109.5
C31 C32 H32C 109.5
H32A C32 H32C 109.5
H32B C32 H32C 109.5
C40 C42 H42A 109.5
C40 C42 H42B 109.5
H42A C42 H42B 109.5
C40 C42 H42C 109.5
H42A C42 H42C 109.5
H42B C42 H42C 109.5
C23 C34 H34A 109.5
C23 C34 H34B 109.5
H34A C34 H34B 109.5
C23 C34 H34C 109.5
H34A C34 H34C 109.5
H34B C34 H34C 109.5
C37 C40 C41 115.2(8)
C37 C40 C42 111.3(8)
C41 C40 C42 110.2(8)
C37 C40 H40 106.5
C41 C40 H40 106.5
C42 C40 H40 106.5
C52 C53 C54 121.9(10)
C52 C53 H53 119.1
C54 C53 H53 119.1
C56 C55 C54 115.8(10)
C56 C55 C58 120.7(12)
C54 C55 C58 122.9(11)
C50 C49 C51 115.0(10)
C50 C49 C46 115.9(9)
C51 C49 C46 111.4(9)
C50 C49 H49 104.3
C51 C49 H49 104.3
C46 C49 H49 104.3
C31 C33 H33A 109.5
C31 C33 H33B 109.5
H33A C33 H33B 109.5
C31 C33 H33C 109.5
H33A C33 H33C 109.5
H33B C33 H33C 109.5
C58 C60 H60A 109.5
C58 C60 H60B 109.5
H60A C60 H60B 109.5
C58 C60 H60C 109.5
H60A C60 H60C 109.5
H60B C60 H60C 109.5
C59 C58 C55 118.4(11)
C59 C58 C60 116.2(12)
C55 C58 C60 110.9(9)
C59 C58 H58 102.9
C55 C58 H58 102.9
C60 C58 H58 102.9
C1 C2 H2A 109.5
C1 C2 H2B 109.5
H2A C2 H2B 109.5
C1 C2 H2C 109.5
H2A C2 H2C 109.5
H2B C2 H2C 109.5
C49 C51 H51A 109.5
C49 C51 H51B 109.5
H51A C51 H51B 109.5
C49 C51 H51C 109.5
H51A C51 H51C 109.5
H51B C51 H51C 109.5
C40 C41 H41A 109.5
C40 C41 H41B 109.5
H41A C41 H41B 109.5
C40 C41 H41C 109.5
H41A C41 H41C 109.5
H41B C41 H41C 109.5
C49 C50 H50A 109.5
C49 C50 H50B 109.5
H50A C50 H50B 109.5
C49 C50 H50C 109.5
H50A C50 H50C 109.5
H50B C50 H50C 109.5
C22 C17 H17A 109.5
C22 C17 H17B 109.5
H17A C17 H17B 109.5
C22 C17 H17C 109.5
H17A C17 H17C 109.5
H17B C17 H17C 109.5
C58 C59 H59A 109.5
C58 C59 H59B 109.5
H59A C59 H59B 109.5
C58 C59 H59C 109.5
H59A C59 H59C 109.5
H59B C59 H59C 109.5
C56 C57 C52 119.8(13)
C56 C57 H57 120.1
C52 C57 H57 120.1
C22 C24 H24A 109.5
C22 C24 H24B 109.5
H24A C24 H24B 109.5
C22 C24 H24C 109.5
H24A C24 H24C 109.5
H24B C24 H24C 109.5
C55 C56 C57 123.2(14)
C55 C56 H56 118.4
C57 C56 H56 118.4
P6 O25 H25 109.5
N2 C75 C76 177.2(12)
C75 C76 H76A 109.5
C75 C76 H76B 109.5
H76A C76 H76B 109.5
C75 C76 H76C 109.5
H76A C76 H76C 109.5
H76B C76 H76C 109.5
N1 C73 C74 179(2)
C73 C74 H74A 109.5
C73 C74 H74B 109.5
H74A C74 H74B 109.5
C73 C74 H74C 109.5
H74A C74 H74C 109.5
H74B C74 H74C 109.5

loop_
_geom_bond_atom_site_label_1
_geom_bond_atom_site_label_2
_geom_bond_distance
C79 C78 1.43(3)
C79 H79A 0.9600
C79 H79B 0.9600
C79 H79C 0.9600
C78 N4 1.28(4)
Sb1 O1 1.937(5)
Sb1 O2 2.014(5)
Sb1 O5 2.017(5)
Sb1 O3 2.017(5)
Sb1 O4 2.022(5)
Sb1 C25 2.096(7)
Sb1 Sb2 3.1521(7)
Sb2 O6 1.939(4)
Sb2 O5 2.005(5)
Sb2 O8 2.010(5)
Sb2 O4 2.025(5)
Sb2 O7 2.040(5)
Sb2 C20 2.108(7)
Sb3 O6 1.911(5)
Sb3 O9 2.017(5)
Sb3 O10 2.024(5)
Sb3 O11 2.027(5)
Sb3 O12 2.033(5)
Sb3 C43 2.091(7)
Sb4 O1 1.915(5)
Sb4 O15 2.019(5)
Sb4 O16 2.019(5)
Sb4 O13 2.025(5)
Sb4 O14 2.032(5)
Sb4 C52 2.108(8)
Se2 O14 1.726(5)
Se2 O11 1.740(5)
Se2 C67 1.922(7)
Se1 O13 1.725(5)
Se1 O12 1.735(5)
Se1 C61 1.921(7)
P6 O24 1.509(6)
P6 O25 1.520(6)
P6 O26 1.524(6)
P6 C22 1.777(9)
P3 O19 1.499(6)
P3 O10 1.552(5)
P3 O8 1.567(5)
P3 C9 1.808(8)
P2 O20 1.518(5)
P2 O15 1.551(5)
P2 O3 1.555(5)
P2 C5 1.822(8)
P4 O18 1.510(5)
P4 O7 1.554(5)
P4 O9 1.557(5)
P4 C13 1.810(8)
P1 O17 1.499(6)
P1 O16 1.543(5)
P1 O2 1.550(5)
P1 C1 1.802(8)
P5 O21 1.513(6)
P5 O23 1.537(6)
P5 O22 1.538(6)
P5 C23 1.805(8)
O4 H4 0.72(9)
O20 H20 0.8200
C25 C30 1.380(12)
C25 C28 1.398(11)
C20 C39 1.378(10)
C20 C35 1.378(11)
C67 C68 1.374(11)
C67 C72 1.392(11)
C72 C71 1.401(11)
C72 H72 0.9300
C61 C66 1.374(11)
C61 C62 1.394(11)
C39 C38 1.360(11)
C39 H39 0.9300
C71 C70 1.391(12)
C71 H71 0.9300
C68 C69 1.386(11)
C68 H68 0.9300
C36 C37 1.386(12)
C36 C35 1.389(11)
C36 H36 0.9300
C38 C37 1.397(12)
C38 H38 0.9300
C26 C29 1.370(13)
C26 C27 1.388(12)
C26 C31 1.524(11)
C62 C63 1.376(12)
C62 H62 0.9300
C69 C70 1.384(12)
C69 H69 0.9300
C66 C65 1.397(12)
C66 H66 0.9300
C63 C64 1.361(13)
C63 H63 0.9300
O26 H26 0.8200
C70 H70 0.9300
C43 C44 1.372(11)
C43 C48 1.385(11)
C64 C65 1.373(14)
C64 H64 0.9300
C28 C27 1.382(11)
C28 H28 0.9300
C65 H65 0.9300
C29 C30 1.393(11)
C29 H29 0.9300
C46 C45 1.377(13)
C46 C47 1.381(12)
C46 C49 1.517(12)
C30 H30 0.9300
C35 H35 0.9300
C48 C47 1.390(11)
C48 H48 0.9300
C37 C40 1.497(11)
C27 H27 0.9300
C47 H47 0.9300
C44 C45 1.393(12)
C44 H44 0.9300
O22 H22 0.8200
O23 H23 0.8200
C5 C6 1.512(12)
C5 C7 1.529(12)
C5 C8 1.533(12)
C9 C10 1.520(12)
C9 C12 1.528(12)
C9 C11 1.533(12)
C23 C19 1.525(11)
C23 C34 1.525(12)
C23 C18 1.539(12)
C10 H10A 0.9600
C10 H10B 0.9600
C10 H10C 0.9600
C19 H19A 0.9600
C19 H19B 0.9600
C19 H19C 0.9600
C16 C13 1.540(11)
C16 H16A 0.9600
C16 H16B 0.9600
C16 H16C 0.9600
C12 H12A 0.9600
C12 H12B 0.9600
C12 H12C 0.9600
C13 C15 1.532(11)
C13 C14 1.537(11)
C31 C33 1.511(15)
C31 C32 1.526(16)
C31 H31 0.9800
C14 H14A 0.9600
C14 H14B 0.9600
C14 H14C 0.9600
C11 H11A 0.9600
C11 H11B 0.9600
C11 H11C 0.9600
C52 C53 1.339(12)
C52 C57 1.389(15)
C15 H15A 0.9600
C15 H15B 0.9600
C15 H15C 0.9600
C3 C1 1.542(12)
C3 H3A 0.9600
C3 H3B 0.9600
C3 H3C 0.9600
C1 C2 1.517(14)
C1 C4 1.534(12)
C21 C22 1.521(13)
C21 H21A 0.9600
C21 H21B 0.9600
C21 H21C 0.9600
C8 H8A 0.9600
C8 H8B 0.9600
C8 H8C 0.9600
C18 H18A 0.9600
C18 H18B 0.9600
C18 H18C 0.9600
C54 C53 1.374(13)
C54 C55 1.395(16)
C54 H54 0.9300
C4 H4A 0.9600
C4 H4B 0.9600
C4 H4C 0.9600
C45 H45 0.9300
C22 C17 1.528(16)
C22 C24 1.539(16)
C6 H6A 0.9600
C6 H6B 0.9600
C6 H6C 0.9600
C7 H7A 0.9600
C7 H7B 0.9600
C7 H7C 0.9600
C32 H32A 0.9600
C32 H32B 0.9600
C32 H32C 0.9600
C42 C40 1.542(13)
C42 H42A 0.9600
C42 H42B 0.9600
C42 H42C 0.9600
C34 H34A 0.9600
C34 H34B 0.9600
C34 H34C 0.9600
C40 C41 1.522(14)
C40 H40 0.9800
C53 H53 0.9300
C55 C56 1.336(18)
C55 C58 1.518(13)
C49 C50 1.459(14)
C49 C51 1.481(14)
C49 H49 0.9800
C33 H33A 0.9600
C33 H33B 0.9600
C33 H33C 0.9600
C60 C58 1.530(15)
C60 H60A 0.9600
C60 H60B 0.9600
C60 H60C 0.9600
C58 C59 1.343(16)
C58 H58 0.9800
C2 H2A 0.9600
C2 H2B 0.9600
C2 H2C 0.9600
C51 H51A 0.9600
C51 H51B 0.9600
C51 H51C 0.9600
C41 H41A 0.9600
C41 H41B 0.9600
C41 H41C 0.9600
C50 H50A 0.9600
C50 H50B 0.9600
C50 H50C 0.9600
C17 H17A 0.9600
C17 H17B 0.9600
C17 H17C 0.9600
C59 H59A 0.9600
C59 H59B 0.9600
C59 H59C 0.9600
C57 C56 1.376(17)
C57 H57 0.9300
C24 H24A 0.9600
C24 H24B 0.9600
C24 H24C 0.9600
C56 H56 0.9300
O25 H25 0.8200
C75 N2 1.131(14)
C75 C76 1.435(16)
C76 H76A 0.9600
C76 H76B 0.9600
C76 H76C 0.9600
C73 N1 1.21(2)
C73 C74 1.41(2)
C74 H74A 0.9600
C74 H74B 0.9600
C74 H74C 0.9600
